data_7056369
loop_
_publ_author_name
'Kostin, Gennadiy'
'Mikhailov, Artem Alexandrovich'
'Kuratieva, Natalia'
'Pishchur, Denis P.'
'Zharkov, Dmitry O.'
'Grin, Inga Rostislavovna'

_publ_section_title
;
 Influence of pyridine-like ligands on the structure, photochemical and
 biological properties of nitro-nitrosyl ruthenium complexes.
;
_journal_name_full 'New J. Chem.'
_journal_paper_doi 10.1039/C7NJ01602F
_journal_year 2017
_chemical_formula_moiety 'C13 H17 Cl2 N5 O6 Ru'
_chemical_formula_sum 'C13 H17 Cl2 N5 O6 Ru'
_chemical_formula_weight 511.29
_space_group_crystal_system monoclinic
_space_group_IT_number 14
_space_group_name_Hall '-P 2ybc'
_space_group_name_H-M_alt 'P 1 21/c 1'
_symmetry_space_group_name_Hall '-P 2ybc'
_symmetry_space_group_name_H-M 'P 1 21/c 1'
_atom_sites_solution_hydrogens geom
_audit_creation_method SHELXL-2016/6
_audit_update_record
;
2017-06-14 deposited with the CCDC.
2017-06-22 downloaded from the CCDC.
;
_cell_angle_alpha 90
_cell_angle_beta 90.386(3)
_cell_angle_gamma 90
_cell_formula_units_Z 4
_cell_length_a 9.7379(10)
_cell_length_b 10.3204(12)
_cell_length_c 20.607(2)
_cell_measurement_reflns_used 9996
_cell_measurement_temperature 150(2)
_cell_measurement_theta_max 27.56
_cell_measurement_theta_min 2.79
_cell_volume 2070.9(4)
_computing_cell_refinement 'Bruker SAINT'
_computing_data_collection 'Bruker APEX2'
_computing_data_reduction 'Bruker SAINT'
_computing_molecular_graphics 'Diamond 3.2k'
_computing_publication_material 'Diamond 3.2k'
_computing_structure_refinement 'SHELXL-2016/6 (Sheldrick, 2016)'
_computing_structure_solution 'SHELXS-2016/6 (Sheldrick, 2016)'
_diffrn_ambient_temperature 150(2)
_diffrn_measured_fraction_theta_full 0.992
_diffrn_measured_fraction_theta_max 0.993
_diffrn_measurement_device_type 'Bruker APEX-II CCD'
_diffrn_measurement_method '\f and \w scans'
_diffrn_radiation_type MoK\a
_diffrn_radiation_wavelength 0.71073
_diffrn_reflns_av_R_equivalents 0.0459
_diffrn_reflns_av_unetI/netI 0.0404
_diffrn_reflns_Laue_measured_fraction_full 0.992
_diffrn_reflns_Laue_measured_fraction_max 0.993
_diffrn_reflns_limit_h_max 7
_diffrn_reflns_limit_h_min -11
_diffrn_reflns_limit_k_max 12
_diffrn_reflns_limit_k_min -12
_diffrn_reflns_limit_l_max 25
_diffrn_reflns_limit_l_min -25
_diffrn_reflns_number 12999
_diffrn_reflns_point_group_measured_fraction_full 0.992
_diffrn_reflns_point_group_measured_fraction_max 0.993
_diffrn_reflns_theta_full 25.000
_diffrn_reflns_theta_max 25.679
_diffrn_reflns_theta_min 1.977
_diffrn_source 'sealed tube'
_exptl_absorpt_coefficient_mu 1.052
_exptl_absorpt_correction_T_max 0.6978
_exptl_absorpt_correction_T_min 0.4921
_exptl_absorpt_correction_type multi-scan
_exptl_absorpt_process_details 'Bruker SADABS'
_exptl_crystal_colour yellow
_exptl_crystal_density_diffrn 1.640
_exptl_crystal_description needle
_exptl_crystal_F_000 1024
_exptl_crystal_size_max 0.110
_exptl_crystal_size_mid 0.050
_exptl_crystal_size_min 0.050
_refine_diff_density_max 0.943
_refine_diff_density_min -1.235
_refine_diff_density_rms 0.155
_refine_ls_extinction_method none
_refine_ls_goodness_of_fit_ref 1.192
_refine_ls_hydrogen_treatment constr
_refine_ls_matrix_type full
_refine_ls_number_parameters 275
_refine_ls_number_reflns 3917
_refine_ls_number_restraints 5
_refine_ls_restrained_S_all 1.193
_refine_ls_R_factor_all 0.0541
_refine_ls_R_factor_gt 0.0461
_refine_ls_shift/su_max 0.001
_refine_ls_shift/su_mean 0.000
_refine_ls_structure_factor_coef Fsqd
_refine_ls_weighting_details 'w=1/[\s^2^(Fo^2^)+(0.0713P)^2^+4.3230P] where P=(Fo^2^+2Fc^2^)/3'
_refine_ls_weighting_scheme calc
_refine_ls_wR_factor_gt 0.1438
_refine_ls_wR_factor_ref 0.1544
_reflns_Friedel_coverage 0.000
_reflns_number_gt 3452
_reflns_number_total 3917
_reflns_threshold_expression 'I > 2\s(I)'
_cod_data_source_file c7nj01602f2.cif
_cod_data_source_block bor165
_cod_database_code 7056369
_shelx_shelxl_version_number 2016/6
_shelx_space_group_comment
;
The symmetry employed for this shelxl refinement is uniquely defined
by the following loop, which should always be used as a source of
symmetry information in preference to the above space-group names.
They are only intended as comments.
;
_shelx_estimated_absorpt_t_min 0.893
_shelx_estimated_absorpt_t_max 0.949

loop_
_space_group_symop_operation_xyz
'x, y, z'
'-x, y+1/2, -z+1/2'
'-x, -y, -z'
'x, -y-1/2, z-1/2'

loop_
_atom_site_label
_atom_site_type_symbol
_atom_site_fract_x
_atom_site_fract_y
_atom_site_fract_z
_atom_site_U_iso_or_equiv
_atom_site_adp_type
_atom_site_occupancy
_atom_site_site_symmetry_order
_atom_site_calc_flag
_atom_site_refinement_flags_posn
_atom_site_refinement_flags_adp
_atom_site_refinement_flags_occupancy
_atom_site_disorder_assembly
_atom_site_disorder_group
Ru1 Ru 0.87465(4) 0.61288(4) 0.33946(2) 0.03817(17) Uani 1 1 d . . . . .
O2 O 0.8180(4) 0.6263(4) 0.42835(18) 0.0526(9) Uani 1 1 d . . . . .
H2 H 0.734868 0.605466 0.431293 0.063 Uiso 1 1 calc DR U . . .
N1 N 0.9240(4) 0.5951(4) 0.2578(2) 0.0427(9) Uani 1 1 d . . . . .
N2 N 1.0706(4) 0.6763(4) 0.37165(19) 0.0427(9) Uani 1 1 d . . . . .
O4 O 0.9483(5) 0.5714(5) 0.20478(19) 0.0684(11) Uani 1 1 d . . . . .
N5 N 0.9286(5) 0.4209(4) 0.3566(2) 0.0509(10) Uani 1 1 d . . . . .
N6 N 0.8084(4) 0.8077(4) 0.3279(2) 0.0431(9) Uani 1 1 d . . . . .
O7 O 0.9055(7) 0.3695(5) 0.4085(3) 0.0943(19) Uani 1 1 d . . . . .
O8 O 0.9785(6) 0.3570(4) 0.3132(2) 0.0771(14) Uani 1 1 d . . . . .
C11 C 0.8254(6) 0.8928(5) 0.3766(3) 0.0548(13) Uani 1 1 d . . . . .
H11 H 0.876538 0.867261 0.413837 0.066 Uiso 1 1 calc R U . . .
C12 C 1.1189(6) 0.6411(6) 0.4305(3) 0.0588(14) Uani 1 1 d . . . . .
H12 H 1.064281 0.587411 0.457418 0.071 Uiso 1 1 calc R U . . .
N13 N 0.6787(5) 0.5481(5) 0.3166(3) 0.0576(12) Uani 1 1 d . . . . .
C15 C 0.7385(6) 0.8480(6) 0.2752(3) 0.0544(13) Uani 1 1 d . . . . .
H15 H 0.728101 0.789759 0.239856 0.065 Uiso 1 1 calc R U . . .
C16 C 1.2784(6) 0.7934(7) 0.3556(3) 0.0629(15) Uani 1 1 d . . . . .
H16 H 1.330963 0.848939 0.328630 0.076 Uiso 1 1 calc R U . . .
O17 O 0.5982(6) 0.5207(7) 0.3599(3) 0.107(2) Uani 1 1 d . . . . .
C18 C 0.7710(7) 1.0165(6) 0.3742(3) 0.0617(15) Uani 1 1 d . . . . .
H18 H 0.785102 1.074472 0.409448 0.074 Uiso 1 1 calc R U . . .
O19 O 0.6448(5) 0.5319(7) 0.2604(3) 0.0977(18) Uani 1 1 d . . . . .
C20 C 1.1497(6) 0.7520(6) 0.3355(3) 0.0530(13) Uani 1 1 d . . . . .
H20 H 1.116666 0.778705 0.294147 0.064 Uiso 1 1 calc R U . . .
C3 C 1.3309(5) 0.7531(6) 0.4159(3) 0.0509(13) Uani 1 1 d . . . . .
C4 C 1.2461(7) 0.6815(7) 0.4524(3) 0.0676(17) Uani 1 1 d . . . . .
H4 H 1.274673 0.657655 0.494918 0.081 Uiso 1 1 calc R U . . .
C5 C 0.6960(6) 1.0554(5) 0.3206(3) 0.0593(14) Uani 1 1 d . . . . .
C6 C 0.6818(6) 0.9679(6) 0.2701(3) 0.0625(15) Uani 1 1 d . . . . .
H6 H 0.632628 0.991670 0.231931 0.075 Uiso 1 1 calc R U . . .
C7 C 1.4691(8) 0.8027(9) 0.4383(5) 0.095(3) Uani 1 1 d . . . . .
H7A H 1.476697 0.794085 0.485500 0.142 Uiso 1 1 calc R U . . .
H7B H 1.478391 0.894145 0.426183 0.142 Uiso 1 1 calc R U . . .
H7C H 1.541908 0.752215 0.417577 0.142 Uiso 1 1 calc R U . . .
C8 C 0.6307(9) 1.1883(7) 0.3179(5) 0.090(2) Uani 1 1 d . . . . .
H8A H 0.605232 1.208728 0.273001 0.134 Uiso 1 1 calc R U . . .
H8B H 0.696263 1.252961 0.334036 0.134 Uiso 1 1 calc R U . . .
H8C H 0.548445 1.189177 0.345036 0.134 Uiso 1 1 calc R U . . .
Cl1 Cl 0.6655(6) 0.6558(6) 0.5940(2) 0.1155(19) Uani 0.642(12) 1 d D . P A 2
Cl2 Cl 0.7479(10) 0.9176(6) 0.5612(3) 0.147(4) Uani 0.642(12) 1 d D . P A 2
C2 C 0.7967(15) 0.7589(13) 0.5688(6) 0.089(5) Uani 0.642(12) 1 d D . P A 2
H2A H 0.873461 0.753575 0.600454 0.107 Uiso 0.642(12) 1 calc R U P A 2
H2B H 0.831299 0.728100 0.526458 0.107 Uiso 0.642(12) 1 calc R U P A 2
Cl3 Cl 0.884(2) 0.9612(11) 0.5398(5) 0.167(7) Uani 0.358(12) 1 d D . P A 1
Cl4 Cl 0.6780(13) 0.795(3) 0.5987(6) 0.244(16) Uani 0.358(12) 1 d D . P A 1
C1 C 0.823(3) 0.805(3) 0.5517(15) 0.17(2) Uani 0.358(12) 1 d D . P A 1
H1A H 0.802950 0.766157 0.508766 0.206 Uiso 0.358(12) 1 calc DR U P A 1
H1B H 0.896704 0.753020 0.572323 0.206 Uiso 0.358(12) 1 calc R U P A 1

loop_
_atom_site_aniso_label
_atom_site_aniso_U_11
_atom_site_aniso_U_22
_atom_site_aniso_U_33
_atom_site_aniso_U_23
_atom_site_aniso_U_13
_atom_site_aniso_U_12
Ru1 0.0393(3) 0.0377(2) 0.0375(2) -0.00372(14) -0.00032(16) 0.00076(14)
O2 0.054(2) 0.059(2) 0.045(2) -0.0040(16) 0.0115(17) -0.0061(17)
N1 0.041(2) 0.043(2) 0.044(2) -0.0045(17) -0.0048(17) 0.0048(17)
N2 0.042(2) 0.045(2) 0.041(2) 0.0024(17) -0.0042(17) 0.0026(17)
O4 0.091(3) 0.075(3) 0.040(2) -0.0088(19) 0.006(2) 0.002(2)
N5 0.058(3) 0.045(2) 0.050(3) 0.002(2) -0.005(2) 0.003(2)
N6 0.038(2) 0.044(2) 0.048(2) -0.0067(18) -0.0022(17) 0.0014(17)
O7 0.133(5) 0.068(3) 0.083(4) 0.028(3) 0.029(3) 0.019(3)
O8 0.115(4) 0.052(2) 0.065(3) -0.008(2) 0.001(3) 0.029(2)
C11 0.063(3) 0.047(3) 0.054(3) -0.007(2) 0.000(3) 0.000(2)
C12 0.057(3) 0.073(4) 0.046(3) 0.012(3) -0.010(2) -0.006(3)
N13 0.045(2) 0.049(3) 0.078(3) -0.011(2) 0.000(2) -0.004(2)
C15 0.054(3) 0.052(3) 0.057(3) -0.004(2) -0.010(2) 0.005(2)
C16 0.053(3) 0.072(4) 0.063(4) 0.001(3) -0.002(3) -0.013(3)
O17 0.071(3) 0.131(5) 0.119(5) -0.031(4) 0.029(3) -0.040(3)
C18 0.070(4) 0.045(3) 0.070(4) -0.013(3) 0.008(3) -0.002(3)
O19 0.071(3) 0.137(5) 0.085(4) -0.017(4) -0.019(3) -0.027(3)
C20 0.054(3) 0.057(3) 0.048(3) 0.006(2) -0.004(2) -0.005(2)
C3 0.033(2) 0.070(3) 0.049(3) -0.010(2) -0.004(2) -0.006(2)
C4 0.062(4) 0.087(5) 0.054(3) 0.008(3) -0.020(3) 0.004(3)
C5 0.051(3) 0.042(3) 0.085(4) 0.003(3) 0.011(3) 0.005(2)
C6 0.052(3) 0.062(4) 0.074(4) 0.008(3) -0.008(3) 0.006(3)
C7 0.057(4) 0.113(7) 0.115(7) -0.005(5) -0.024(4) -0.007(4)
C8 0.082(5) 0.054(4) 0.133(7) -0.001(4) 0.003(5) 0.012(3)
Cl1 0.128(4) 0.127(4) 0.091(3) 0.004(2) 0.016(2) 0.028(3)
Cl2 0.223(9) 0.093(3) 0.124(4) -0.019(3) -0.056(5) 0.042(4)
C2 0.116(12) 0.107(10) 0.045(7) -0.011(7) -0.017(7) 0.051(9)
Cl3 0.257(18) 0.135(8) 0.107(7) -0.032(6) -0.069(9) -0.002(9)
Cl4 0.128(9) 0.51(5) 0.099(7) 0.028(14) -0.007(6) 0.068(16)
C1 0.24(5) 0.20(6) 0.07(2) 0.03(3) 0.05(3) 0.05(4)

loop_
_atom_type_symbol
_atom_type_description
_atom_type_scat_dispersion_real
_atom_type_scat_dispersion_imag
_atom_type_scat_source
C C 0.0033 0.0016 'International Tables Vol C Tables 4.2.6.8 and 6.1.1.4'
H H 0.0000 0.0000 'International Tables Vol C Tables 4.2.6.8 and 6.1.1.4'
N N 0.0061 0.0033 'International Tables Vol C Tables 4.2.6.8 and 6.1.1.4'
O O 0.0106 0.0060 'International Tables Vol C Tables 4.2.6.8 and 6.1.1.4'
Ru Ru -1.2594 0.8363 'International Tables Vol C Tables 4.2.6.8 and 6.1.1.4'
Cl Cl 0.1484 0.1585 'International Tables Vol C Tables 4.2.6.8 and 6.1.1.4'

loop_
_geom_angle_atom_site_label_1
_geom_angle_atom_site_label_2
_geom_angle_atom_site_label_3
_geom_angle
N1 Ru1 O2 177.99(17)
N1 Ru1 N13 90.3(2)
O2 Ru1 N13 88.3(2)
N1 Ru1 N5 89.62(19)
O2 Ru1 N5 88.87(18)
N13 Ru1 N5 87.85(19)
N1 Ru1 N2 94.61(17)
O2 Ru1 N2 86.74(16)
N13 Ru1 N2 174.87(19)
N5 Ru1 N2 90.88(17)
N1 Ru1 N6 94.36(17)
O2 Ru1 N6 87.11(16)
N13 Ru1 N6 90.08(17)
N5 Ru1 N6 175.53(17)
N2 Ru1 N6 90.84(15)
Ru1 O2 H2 109.5
O4 N1 Ru1 172.7(4)
C20 N2 C12 117.5(5)
C20 N2 Ru1 122.0(3)
C12 N2 Ru1 120.4(4)
O7 N5 O8 119.2(5)
O7 N5 Ru1 121.2(4)
O8 N5 Ru1 119.6(4)
C11 N6 C15 117.4(5)
C11 N6 Ru1 120.0(4)
C15 N6 Ru1 122.4(4)
N6 C11 C18 122.2(6)
N6 C11 H11 118.9
C18 C11 H11 118.9
N2 C12 C4 121.4(6)
N2 C12 H12 119.3
C4 C12 H12 119.3
O19 N13 O17 119.4(6)
O19 N13 Ru1 120.3(4)
O17 N13 Ru1 120.1(5)
N6 C15 C6 123.3(5)
N6 C15 H15 118.4
C6 C15 H15 118.4
C20 C16 C3 119.8(6)
C20 C16 H16 120.1
C3 C16 H16 120.1
C5 C18 C11 119.8(6)
C5 C18 H18 120.1
C11 C18 H18 120.1
N2 C20 C16 122.8(5)
N2 C20 H20 118.6
C16 C20 H20 118.6
C4 C3 C16 115.9(5)
C4 C3 C7 124.6(6)
C16 C3 C7 119.2(6)
C3 C4 C12 122.5(6)
C3 C4 H4 118.7
C12 C4 H4 118.7
C18 C5 C6 117.5(5)
C18 C5 C8 120.8(6)
C6 C5 C8 121.6(6)
C15 C6 C5 119.8(6)
C15 C6 H6 120.1
C5 C6 H6 120.1
C3 C7 H7A 109.5
C3 C7 H7B 109.5
H7A C7 H7B 109.5
C3 C7 H7C 109.5
H7A C7 H7C 109.5
H7B C7 H7C 109.5
C5 C8 H8A 109.5
C5 C8 H8B 109.5
H8A C8 H8B 109.5
C5 C8 H8C 109.5
H8A C8 H8C 109.5
H8B C8 H8C 109.5
Cl2 C2 Cl1 114.0(8)
Cl2 C2 H2A 108.7
Cl1 C2 H2A 108.7
Cl2 C2 H2B 108.7
Cl1 C2 H2B 108.7
H2A C2 H2B 107.6
Cl4 C1 Cl3 115(2)
Cl4 C1 H1A 108.6
Cl3 C1 H1A 108.6
Cl4 C1 H1B 108.6
Cl3 C1 H1B 108.6
H1A C1 H1B 107.5

loop_
_geom_bond_atom_site_label_1
_geom_bond_atom_site_label_2
_geom_bond_distance
Ru1 N1 1.762(4)
Ru1 O2 1.922(4)
Ru1 N13 2.073(5)
Ru1 N5 2.079(5)
Ru1 N2 2.119(4)
Ru1 N6 2.125(4)
O2 H2 0.8400
N1 O4 1.146(6)
N2 C20 1.329(7)
N2 C12 1.347(7)
N5 O7 1.215(7)
N5 O8 1.216(6)
N6 C11 1.342(7)
N6 C15 1.343(7)
C11 C18 1.382(8)
C11 H11 0.9500
C12 C4 1.380(9)
C12 H12 0.9500
N13 O19 1.214(7)
N13 O17 1.224(7)
C15 C6 1.359(8)
C15 H15 0.9500
C16 C20 1.384(8)
C16 C3 1.405(8)
C16 H16 0.9500
C18 C5 1.381(9)
C18 H18 0.9500
C20 H20 0.9500
C3 C4 1.342(9)
C3 C7 1.508(9)
C4 H4 0.9500
C5 C6 1.383(9)
C5 C8 1.512(9)
C6 H6 0.9500
C7 H7A 0.9800
C7 H7B 0.9800
C7 H7C 0.9800
C8 H8A 0.9800
C8 H8B 0.9800
C8 H8C 0.9800
Cl1 C2 1.745(15)
Cl2 C2 1.712(12)
C2 H2A 0.9900
C2 H2B 0.9900
Cl3 C1 1.734(18)
Cl4 C1 1.722(19)
C1 H1A 0.9900
C1 H1B 0.9900
